data_4342544
loop_
_publ_author_name
'Davidson, Jillian J.'
'DeMott, Jessica C.'
'Douvris, Christos'
'Fafard, Claudia M.'
'Bhuvanesh, Nattamai'
'Chen, Chun-Hsing'
'Herbert, David E.'
'Lee, Chun-I'
'McCulloch, Billy J.'
'Foxman, Bruce M.'
'Ozerov, Oleg V.'

_publ_section_title
;
 Comparison of the Electronic Properties of Diarylamido-Based PNZ Pincer
 Ligands: Redox Activity at the Ligand and Donor Ability Toward the Metal.
;
_journal_issue 6
_journal_name_full 'Inorganic chemistry'
_journal_page_first 2916
_journal_page_last 2935
_journal_paper_doi 10.1021/ic503062w
_journal_volume 54
_journal_year 2015
_chemical_formula_sum 'C26 H38 Cl3 N2 P Pd'
_chemical_formula_weight 622.30
_chemical_name_systematic
; 
 ? 
;
_space_group_IT_number 14
_symmetry_cell_setting monoclinic
_symmetry_space_group_name_Hall '-P 2ybc'
_symmetry_space_group_name_H-M 'P 1 21/c 1'
_atom_sites_solution_hydrogens geom
_atom_sites_solution_primary direct
_atom_sites_solution_secondary difmap
_audit_creation_method SHELXL-97
_cell_angle_alpha 90.00
_cell_angle_beta 110.3490(10)
_cell_angle_gamma 90.00
_cell_formula_units_Z 4
_cell_length_a 10.6723(18)
_cell_length_b 22.513(4)
_cell_length_c 12.385(2)
_cell_measurement_reflns_used 9914
_cell_measurement_temperature 110(2)
_cell_measurement_theta_max 27.54
_cell_measurement_theta_min 2.36
_cell_volume 2790.0(8)
_computing_cell_refinement 'Bruker SAINT'
_computing_data_collection 'Bruker APEX2'
_computing_data_reduction 'Bruker SAINT'
_computing_molecular_graphics 'Bruker SHELXTL'
_computing_publication_material 'Bruker SHELXTL'
_computing_structure_refinement 'SHELXL-97 (Sheldrick, 2008)'
_computing_structure_solution 'SHELXS-97 (Sheldrick, 2008)'
_diffrn_ambient_temperature 110(2)
_diffrn_measured_fraction_theta_full 0.997
_diffrn_measured_fraction_theta_max 0.997
_diffrn_measurement_device_type 'Bruker APEX-II CCD'
_diffrn_measurement_method '\f and \w scans'
_diffrn_radiation_monochromator graphite
_diffrn_radiation_source 'fine-focus sealed tube'
_diffrn_radiation_type MoK\a
_diffrn_radiation_wavelength 0.71073
_diffrn_reflns_av_R_equivalents 0.0234
_diffrn_reflns_av_sigmaI/netI 0.0161
_diffrn_reflns_limit_h_max 13
_diffrn_reflns_limit_h_min -13
_diffrn_reflns_limit_k_max 29
_diffrn_reflns_limit_k_min -29
_diffrn_reflns_limit_l_max 16
_diffrn_reflns_limit_l_min -16
_diffrn_reflns_number 30820
_diffrn_reflns_theta_full 27.50
_diffrn_reflns_theta_max 27.50
_diffrn_reflns_theta_min 1.97
_diffrn_standards_decay_% 0
_diffrn_standards_interval_count 0
_diffrn_standards_number 0
_exptl_absorpt_coefficient_mu 1.027
_exptl_absorpt_correction_T_max 0.9042
_exptl_absorpt_correction_T_min 0.7480
_exptl_absorpt_correction_type multi-scan
_exptl_absorpt_process_details 'SADABS; (Sheldrick, 2006)'
_exptl_crystal_colour purple
_exptl_crystal_density_diffrn 1.482
_exptl_crystal_density_method 'not measured'
_exptl_crystal_description rhombus
_exptl_crystal_F_000 1280
_exptl_crystal_size_max 0.30
_exptl_crystal_size_mid 0.20
_exptl_crystal_size_min 0.10
_refine_diff_density_max 2.524
_refine_diff_density_min -1.674
_refine_diff_density_rms 0.074
_refine_ls_extinction_method none
_refine_ls_goodness_of_fit_ref 1.034
_refine_ls_hydrogen_treatment constr
_refine_ls_matrix_type full
_refine_ls_number_parameters 311
_refine_ls_number_reflns 6394
_refine_ls_number_restraints 6
_refine_ls_restrained_S_all 1.046
_refine_ls_R_factor_all 0.0302
_refine_ls_R_factor_gt 0.0281
_refine_ls_shift/su_max 0.003
_refine_ls_shift/su_mean 0.000
_refine_ls_structure_factor_coef Fsqd
_refine_ls_weighting_details 'calc w=1/[\s^2^(Fo^2^)+(0.0269P)^2^+4.8201P] where P=(Fo^2^+2Fc^2^)/3'
_refine_ls_weighting_scheme calc
_refine_ls_wR_factor_gt 0.0661
_refine_ls_wR_factor_ref 0.0676
_reflns_number_gt 5994
_reflns_number_total 6394
_reflns_threshold_expression >2sigma(I)
_cod_data_source_file ic503062w_si_002.cif
_cod_data_source_block 8-PdCl
_cod_depositor_comments
;
The following automatic conversions were performed:

'_symmetry_cell_setting' value 'Monoclinic' changed to 'monoclinic'
according to
/usr/data/users/saulius/crontab/automatic-downloads/rss-feeds/ACS/lib/dictionaries/cif_core.dic
dictionary named 'cif_core.dic' version 2.4.2 from 2011-04-26.

Automatic conversion script
Id: cif_fix_values 3086 2015-02-26 13:12:21Z robertas 

 Adding full bibliography for 4342538--4342546.cif.
;
_cod_original_sg_symbol_H-M P2(1)/c
_cod_database_code 4342544

loop_
_symmetry_equiv_pos_as_xyz
'x, y, z'
'-x, y+1/2, -z+1/2'
'-x, -y, -z'
'x, -y-1/2, z-1/2'

loop_
_atom_site_label
_atom_site_type_symbol
_atom_site_fract_x
_atom_site_fract_y
_atom_site_fract_z
_atom_site_U_iso_or_equiv
_atom_site_adp_type
_atom_site_occupancy
_atom_site_symmetry_multiplicity
_atom_site_calc_flag
_atom_site_refinement_flags
_atom_site_disorder_assembly
_atom_site_disorder_group
Pd1 Pd 0.808280(14) 0.624669(7) 0.475442(12) 0.01309(5) Uani 1 1 d . . .
P2 P 0.67201(5) 0.67012(2) 0.54917(4) 0.01345(10) Uani 1 1 d . . .
Cl1 Cl 0.96262(5) 0.60962(3) 0.66135(4) 0.02429(11) Uani 1 1 d . . .
N2 N 0.65141(17) 0.62752(7) 0.32616(14) 0.0149(3) Uani 1 1 d . . .
C20 C 0.5994(2) 0.61983(9) 0.62830(17) 0.0165(4) Uani 1 1 d . . .
H20 H 0.6722 0.6081 0.7012 0.020 Uiso 1 1 calc R . .
N1 N 0.92261(17) 0.58733(8) 0.37886(15) 0.0171(3) Uani 1 1 d . . .
C8 C 0.5197(2) 0.41041(10) 0.06407(19) 0.0251(5) Uani 1 1 d . . .
H8A H 0.6007 0.3920 0.0593 0.038 Uiso 1 1 calc R . .
H8B H 0.4600 0.4213 -0.0134 0.038 Uiso 1 1 calc R . .
H8C H 0.4741 0.3823 0.0983 0.038 Uiso 1 1 calc R . .
C9 C 0.54507(19) 0.66620(9) 0.31915(17) 0.0146(4) Uani 1 1 d . . .
C15 C 0.53987(19) 0.69341(9) 0.41921(17) 0.0148(4) Uani 1 1 d . . .
C12 C 0.3367(2) 0.74674(9) 0.30959(19) 0.0195(4) Uani 1 1 d . . .
C19 C 0.4879(2) 0.64838(10) 0.6610(2) 0.0225(4) Uani 1 1 d . . .
H19A H 0.4175 0.6626 0.5913 0.034 Uiso 1 1 calc R . .
H19B H 0.5241 0.6819 0.7130 0.034 Uiso 1 1 calc R . .
H19C H 0.4504 0.6190 0.6996 0.034 Uiso 1 1 calc R . .
C2 C 0.7215(2) 0.53846(9) 0.24962(17) 0.0167(4) Uani 1 1 d . . .
C16 C 0.7220(2) 0.73762(9) 0.63740(18) 0.0194(4) Uani 1 1 d . . .
H16 H 0.6377 0.7574 0.6363 0.023 Uiso 1 1 calc R . .
C11 C 0.3433(2) 0.71954(9) 0.20999(18) 0.0197(4) Uani 1 1 d . . .
H11 H 0.2760 0.7281 0.1380 0.024 Uiso 1 1 calc R . .
C10 C 0.4447(2) 0.68059(9) 0.21330(17) 0.0175(4) Uani 1 1 d . . .
H10 H 0.4469 0.6634 0.1439 0.021 Uiso 1 1 calc R . .
C5 C 0.4590(2) 0.49817(9) 0.16349(17) 0.0190(4) Uani 1 1 d . . .
H5 H 0.3694 0.4843 0.1366 0.023 Uiso 1 1 calc R . .
C3 C 0.6205(2) 0.57342(9) 0.26885(16) 0.0150(4) Uani 1 1 d . . .
C1 C 0.8628(2) 0.55445(9) 0.29183(18) 0.0189(4) Uani 1 1 d . . .
H1 H 0.9157 0.5389 0.2506 0.023 Uiso 1 1 calc R . .
C7 C 0.6868(2) 0.48631(9) 0.18310(17) 0.0196(4) Uani 1 1 d . . .
H7 H 0.7555 0.4645 0.1685 0.023 Uiso 1 1 calc R . .
C13 C 0.2250(2) 0.78939(11) 0.3022(2) 0.0276(5) Uani 1 1 d . . .
H13A H 0.2265 0.7986 0.3800 0.041 Uiso 1 1 calc R . .
H13B H 0.1391 0.7712 0.2577 0.041 Uiso 1 1 calc R . .
H13C H 0.2368 0.8260 0.2642 0.041 Uiso 1 1 calc R . .
C6 C 0.5568(2) 0.46539(9) 0.13796(17) 0.0194(4) Uani 1 1 d . . .
C4 C 0.4892(2) 0.55006(9) 0.22664(17) 0.0174(4) Uani 1 1 d . . .
H4 H 0.4198 0.5707 0.2423 0.021 Uiso 1 1 calc R . .
C14 C 0.4367(2) 0.73365(9) 0.41312(18) 0.0176(4) Uani 1 1 d . . .
H14 H 0.4356 0.7523 0.4816 0.021 Uiso 1 1 calc R . .
C17 C 0.8049(2) 0.72603(11) 0.76389(19) 0.0263(5) Uani 1 1 d . . .
H17A H 0.8936 0.7114 0.7698 0.040 Uiso 1 1 calc R . .
H17B H 0.7599 0.6962 0.7952 0.040 Uiso 1 1 calc R . .
H17C H 0.8144 0.7630 0.8077 0.040 Uiso 1 1 calc R . .
C21 C 0.5509(2) 0.56361(10) 0.55694(19) 0.0230(4) Uani 1 1 d . . .
H21A H 0.5160 0.5356 0.6002 0.035 Uiso 1 1 calc R . .
H21B H 0.6255 0.5453 0.5405 0.035 Uiso 1 1 calc R . .
H21C H 0.4799 0.5739 0.4844 0.035 Uiso 1 1 calc R . .
C24 C 1.0939(2) 0.66393(10) 0.4521(2) 0.0257(5) Uani 1 1 d . . .
H24A H 1.0375 0.6912 0.3936 0.039 Uiso 1 1 calc R . .
H24B H 1.1881 0.6742 0.4695 0.039 Uiso 1 1 calc R . .
H24C H 1.0717 0.6672 0.5223 0.039 Uiso 1 1 calc R . .
C25 C 1.1129(2) 0.59581(14) 0.3012(2) 0.0351(6) Uani 1 1 d . . .
H25A H 1.1091 0.5542 0.2768 0.053 Uiso 1 1 calc R . .
H25B H 1.2046 0.6106 0.3211 0.053 Uiso 1 1 calc R . .
H25C H 1.0529 0.6197 0.2382 0.053 Uiso 1 1 calc R . .
C18 C 0.7921(3) 0.78093(12) 0.5827(2) 0.0375(6) Uani 1 1 d . . .
H18A H 0.8093 0.8183 0.6260 0.056 Uiso 1 1 calc R . .
H18B H 0.7352 0.7886 0.5028 0.056 Uiso 1 1 calc R . .
H18C H 0.8771 0.7637 0.5842 0.056 Uiso 1 1 calc R . .
C22 C 1.0696(2) 0.60037(10) 0.40677(18) 0.0201(4) Uani 1 1 d . . .
C23 C 1.1481(2) 0.55566(10) 0.4981(2) 0.0252(5) Uani 1 1 d . . .
H23A H 1.1234 0.5600 0.5668 0.038 Uiso 1 1 calc R . .
H23B H 1.2440 0.5630 0.5183 0.038 Uiso 1 1 calc R . .
H23C H 1.1271 0.5153 0.4676 0.038 Uiso 1 1 calc R . .
Cl2 Cl -0.15778(8) 0.41020(5) -0.02502(7) 0.0556(2) Uani 1 1 d D . .
Cl3 Cl 0.13142(7) 0.41591(4) 0.02416(7) 0.04847(19) Uani 1 1 d D . .
C26 C -0.0100(5) 0.3775(2) 0.0407(4) 0.0325(7) Uani 0.518(5) 1 d PD A 1
H26A H -0.0134 0.3367 0.0100 0.039 Uiso 0.518(5) 1 calc PR A 1
H26B H 0.0044 0.3741 0.1239 0.039 Uiso 0.518(5) 1 calc PR A 1
C26A C 0.0016(5) 0.4319(3) 0.0634(4) 0.0325(7) Uani 0.482(5) 1 d PD A 2
H26C H 0.0002 0.4755 0.0732 0.039 Uiso 0.482(5) 1 calc PR A 2
H26D H 0.0185 0.4139 0.1402 0.039 Uiso 0.482(5) 1 calc PR A 2

loop_
_atom_site_aniso_label
_atom_site_aniso_U_11
_atom_site_aniso_U_22
_atom_site_aniso_U_33
_atom_site_aniso_U_23
_atom_site_aniso_U_13
_atom_site_aniso_U_12
Pd1 0.01109(8) 0.01544(8) 0.01187(8) -0.00147(5) 0.00290(5) -0.00081(5)
P2 0.0139(2) 0.0139(2) 0.0123(2) -0.00153(17) 0.00416(18) -0.00116(18)
Cl1 0.0183(2) 0.0346(3) 0.0153(2) -0.0020(2) 0.00004(18) 0.0022(2)
N2 0.0139(8) 0.0165(8) 0.0131(8) -0.0020(6) 0.0032(6) 0.0003(6)
C20 0.0185(9) 0.0165(9) 0.0142(9) 0.0012(7) 0.0055(7) -0.0006(7)
N1 0.0133(8) 0.0211(9) 0.0170(8) 0.0012(7) 0.0055(6) 0.0013(6)
C8 0.0349(12) 0.0174(10) 0.0194(10) -0.0028(8) 0.0049(9) -0.0020(9)
C9 0.0142(9) 0.0136(9) 0.0157(9) 0.0012(7) 0.0048(7) -0.0017(7)
C15 0.0153(9) 0.0141(9) 0.0148(9) 0.0008(7) 0.0050(7) -0.0008(7)
C12 0.0175(9) 0.0160(9) 0.0254(11) 0.0036(8) 0.0082(8) 0.0006(7)
C19 0.0246(11) 0.0237(11) 0.0238(11) 0.0026(8) 0.0142(9) 0.0006(8)
C2 0.0180(9) 0.0187(10) 0.0125(9) -0.0007(7) 0.0041(7) 0.0011(7)
C16 0.0224(10) 0.0159(9) 0.0196(10) -0.0049(8) 0.0068(8) -0.0037(8)
C11 0.0180(9) 0.0186(10) 0.0187(10) 0.0051(8) 0.0017(8) -0.0003(8)
C10 0.0184(9) 0.0179(10) 0.0148(9) 0.0006(7) 0.0039(8) -0.0012(7)
C5 0.0195(10) 0.0187(10) 0.0157(9) 0.0016(7) 0.0021(8) -0.0036(8)
C3 0.0179(9) 0.0157(9) 0.0109(8) 0.0009(7) 0.0043(7) -0.0004(7)
C1 0.0186(10) 0.0212(10) 0.0181(9) -0.0003(8) 0.0080(8) 0.0040(8)
C7 0.0241(10) 0.0181(10) 0.0156(9) -0.0001(8) 0.0058(8) 0.0043(8)
C13 0.0221(11) 0.0262(12) 0.0326(12) 0.0033(9) 0.0072(9) 0.0072(9)
C6 0.0274(11) 0.0157(9) 0.0122(9) 0.0005(7) 0.0032(8) -0.0008(8)
C4 0.0175(9) 0.0184(10) 0.0157(9) 0.0018(7) 0.0050(8) -0.0001(7)
C14 0.0194(9) 0.0153(9) 0.0195(10) 0.0001(7) 0.0086(8) 0.0004(7)
C17 0.0279(11) 0.0275(12) 0.0201(11) -0.0086(9) 0.0039(9) -0.0045(9)
C21 0.0293(11) 0.0175(10) 0.0251(11) -0.0029(8) 0.0130(9) -0.0066(8)
C24 0.0169(10) 0.0228(11) 0.0354(12) 0.0035(9) 0.0065(9) -0.0028(8)
C25 0.0227(11) 0.0578(18) 0.0296(13) -0.0017(12) 0.0152(10) -0.0046(11)
C18 0.0537(17) 0.0272(13) 0.0332(13) -0.0063(10) 0.0170(12) -0.0207(12)
C22 0.0125(9) 0.0268(11) 0.0211(10) 0.0014(8) 0.0060(8) -0.0006(8)
C23 0.0165(10) 0.0244(11) 0.0321(12) 0.0030(9) 0.0049(9) 0.0026(8)
Cl2 0.0356(4) 0.0946(7) 0.0377(4) 0.0036(4) 0.0142(3) -0.0122(4)
Cl3 0.0289(3) 0.0468(4) 0.0617(5) -0.0095(3) 0.0056(3) -0.0053(3)
C26 0.0296(17) 0.0393(19) 0.0274(17) 0.0011(14) 0.0084(14) 0.0053(15)
C26A 0.0296(17) 0.0393(19) 0.0274(17) 0.0011(14) 0.0084(14) 0.0053(15)

loop_
_atom_type_symbol
_atom_type_description
_atom_type_scat_dispersion_real
_atom_type_scat_dispersion_imag
_atom_type_scat_source
C C 0.0033 0.0016 'International Tables Vol C Tables 4.2.6.8 and 6.1.1.4'
H H 0.0000 0.0000 'International Tables Vol C Tables 4.2.6.8 and 6.1.1.4'
N N 0.0061 0.0033 'International Tables Vol C Tables 4.2.6.8 and 6.1.1.4'
P P 0.1023 0.0942 'International Tables Vol C Tables 4.2.6.8 and 6.1.1.4'
Cl Cl 0.1484 0.1585 'International Tables Vol C Tables 4.2.6.8 and 6.1.1.4'
Pd Pd -0.9988 1.0072 'International Tables Vol C Tables 4.2.6.8 and 6.1.1.4'

loop_
_geom_angle_atom_site_label_1
_geom_angle_atom_site_label_2
_geom_angle_atom_site_label_3
_geom_angle
N2 Pd1 N1 87.32(7)
N2 Pd1 P2 84.76(5)
N1 Pd1 P2 170.98(5)
N2 Pd1 Cl1 168.67(5)
N1 Pd1 Cl1 98.56(5)
P2 Pd1 Cl1 89.98(2)
C15 P2 C20 108.07(9)
C15 P2 C16 105.33(10)
C20 P2 C16 106.34(9)
C15 P2 Pd1 100.79(7)
C20 P2 Pd1 113.22(7)
C16 P2 Pd1 121.98(7)
C3 N2 C9 117.85(16)
C3 N2 Pd1 114.43(13)
C9 N2 Pd1 118.03(13)
C19 C20 C21 111.34(18)
C19 C20 P2 113.25(14)
C21 C20 P2 108.86(14)
C19 C20 H20 107.7
C21 C20 H20 107.7
P2 C20 H20 107.7
C1 N1 C22 118.59(17)
C1 N1 Pd1 118.69(14)
C22 N1 Pd1 122.67(13)
C6 C8 H8A 109.5
C6 C8 H8B 109.5
H8A C8 H8B 109.5
C6 C8 H8C 109.5
H8A C8 H8C 109.5
H8B C8 H8C 109.5
C15 C9 N2 119.65(17)
C15 C9 C10 118.07(18)
N2 C9 C10 122.24(18)
C9 C15 C14 120.33(18)
C9 C15 P2 113.70(15)
C14 C15 P2 125.96(15)
C14 C12 C11 117.65(19)
C14 C12 C13 122.0(2)
C11 C12 C13 120.4(2)
C20 C19 H19A 109.5
C20 C19 H19B 109.5
H19A C19 H19B 109.5
C20 C19 H19C 109.5
H19A C19 H19C 109.5
H19B C19 H19C 109.5
C7 C2 C3 120.03(19)
C7 C2 C1 116.35(18)
C3 C2 C1 123.57(18)
C18 C16 C17 111.44(19)
C18 C16 P2 110.50(16)
C17 C16 P2 114.35(15)
C18 C16 H16 106.7
C17 C16 H16 106.7
P2 C16 H16 106.7
C10 C11 C12 121.98(19)
C10 C11 H11 119.0
C12 C11 H11 119.0
C11 C10 C9 120.41(19)
C11 C10 H10 119.8
C9 C10 H10 119.8
C4 C5 C6 121.90(19)
C4 C5 H5 119.1
C6 C5 H5 119.1
N2 C3 C4 122.84(18)
N2 C3 C2 120.83(18)
C4 C3 C2 116.33(18)
N1 C1 C2 126.53(19)
N1 C1 H1 116.7
C2 C1 H1 116.7
C6 C7 C2 122.8(2)
C6 C7 H7 118.6
C2 C7 H7 118.6
C12 C13 H13A 109.5
C12 C13 H13B 109.5
H13A C13 H13B 109.5
C12 C13 H13C 109.5
H13A C13 H13C 109.5
H13B C13 H13C 109.5
C7 C6 C5 116.74(19)
C7 C6 C8 122.6(2)
C5 C6 C8 120.7(2)
C5 C4 C3 121.98(19)
C5 C4 H4 119.0
C3 C4 H4 119.0
C12 C14 C15 121.54(19)
C12 C14 H14 119.2
C15 C14 H14 119.2
C16 C17 H17A 109.5
C16 C17 H17B 109.5
H17A C17 H17B 109.5
C16 C17 H17C 109.5
H17A C17 H17C 109.5
H17B C17 H17C 109.5
C20 C21 H21A 109.5
C20 C21 H21B 109.5
H21A C21 H21B 109.5
C20 C21 H21C 109.5
H21A C21 H21C 109.5
H21B C21 H21C 109.5
C22 C24 H24A 109.5
C22 C24 H24B 109.5
H24A C24 H24B 109.5
C22 C24 H24C 109.5
H24A C24 H24C 109.5
H24B C24 H24C 109.5
C22 C25 H25A 109.5
C22 C25 H25B 109.5
H25A C25 H25B 109.5
C22 C25 H25C 109.5
H25A C25 H25C 109.5
H25B C25 H25C 109.5
C16 C18 H18A 109.5
C16 C18 H18B 109.5
H18A C18 H18B 109.5
C16 C18 H18C 109.5
H18A C18 H18C 109.5
H18B C18 H18C 109.5
N1 C22 C24 107.25(17)
N1 C22 C23 107.42(17)
C24 C22 C23 111.48(18)
N1 C22 C25 112.85(18)
C24 C22 C25 108.2(2)
C23 C22 C25 109.6(2)
C22 C23 H23A 109.5
C22 C23 H23B 109.5
H23A C23 H23B 109.5
C22 C23 H23C 109.5
H23A C23 H23C 109.5
H23B C23 H23C 109.5
Cl2 C26 Cl3 114.6(3)
Cl2 C26 H26A 108.6
Cl3 C26 H26A 108.6
Cl2 C26 H26B 108.6
Cl3 C26 H26B 108.6
H26A C26 H26B 107.6
Cl3 C26A Cl2 119.1(3)
Cl3 C26A H26C 107.5
Cl2 C26A H26C 107.5
Cl3 C26A H26D 107.5
Cl2 C26A H26D 107.5
H26C C26A H26D 107.0

loop_
_geom_bond_atom_site_label_1
_geom_bond_atom_site_label_2
_geom_bond_distance
Pd1 N2 2.0180(17)
Pd1 N1 2.1543(17)
Pd1 P2 2.2180(6)
Pd1 Cl1 2.3435(6)
P2 C15 1.810(2)
P2 C20 1.836(2)
P2 C16 1.839(2)
N2 C3 1.390(3)
N2 C9 1.409(3)
C20 C19 1.526(3)
C20 C21 1.527(3)
C20 H20 1.0000
N1 C1 1.280(3)
N1 C22 1.513(3)
C8 C6 1.508(3)
C8 H8A 0.9800
C8 H8B 0.9800
C8 H8C 0.9800
C9 C15 1.400(3)
C9 C10 1.412(3)
C15 C14 1.408(3)
C12 C14 1.385(3)
C12 C11 1.401(3)
C12 C13 1.509(3)
C19 H19A 0.9800
C19 H19B 0.9800
C19 H19C 0.9800
C2 C7 1.408(3)
C2 C3 1.420(3)
C2 C1 1.459(3)
C16 C18 1.524(3)
C16 C17 1.530(3)
C16 H16 1.0000
C11 C10 1.383(3)
C11 H11 0.9500
C10 H10 0.9500
C5 C4 1.380(3)
C5 C6 1.401(3)
C5 H5 0.9500
C3 C4 1.416(3)
C1 H1 0.9500
C7 C6 1.386(3)
C7 H7 0.9500
C13 H13A 0.9800
C13 H13B 0.9800
C13 H13C 0.9800
C4 H4 0.9500
C14 H14 0.9500
C17 H17A 0.9800
C17 H17B 0.9800
C17 H17C 0.9800
C21 H21A 0.9800
C21 H21B 0.9800
C21 H21C 0.9800
C24 C22 1.526(3)
C24 H24A 0.9800
C24 H24B 0.9800
C24 H24C 0.9800
C25 C22 1.535(3)
C25 H25A 0.9800
C25 H25B 0.9800
C25 H25C 0.9800
C18 H18A 0.9800
C18 H18B 0.9800
C18 H18C 0.9800
C22 C23 1.528(3)
C23 H23A 0.9800
C23 H23B 0.9800
C23 H23C 0.9800
Cl2 C26 1.673(5)
Cl2 C26A 1.743(5)
Cl3 C26A 1.659(5)
Cl3 C26 1.812(5)
C26 H26A 0.9900
C26 H26B 0.9900
C26A H26C 0.9900
C26A H26D 0.9900

loop_
_geom_torsion_atom_site_label_1
_geom_torsion_atom_site_label_2
_geom_torsion_atom_site_label_3
_geom_torsion_atom_site_label_4
_geom_torsion
N2 Pd1 P2 C15 -14.16(8)
Cl1 Pd1 P2 C15 175.90(7)
N2 Pd1 P2 C20 101.02(9)
Cl1 Pd1 P2 C20 -68.93(7)
N2 Pd1 P2 C16 -130.02(10)
Cl1 Pd1 P2 C16 60.04(8)
N1 Pd1 N2 C3 54.62(14)
P2 Pd1 N2 C3 -129.70(13)
Cl1 Pd1 N2 C3 -67.0(3)
N1 Pd1 N2 C9 -159.98(15)
P2 Pd1 N2 C9 15.69(13)
Cl1 Pd1 N2 C9 78.4(3)
C15 P2 C20 C19 -59.22(17)
C16 P2 C20 C19 53.45(17)
Pd1 P2 C20 C19 -169.96(13)
C15 P2 C20 C21 65.20(16)
C16 P2 C20 C21 177.87(15)
Pd1 P2 C20 C21 -45.54(16)
N2 Pd1 N1 C1 -32.07(16)
Cl1 Pd1 N1 C1 138.19(15)
N2 Pd1 N1 C22 145.41(16)
Cl1 Pd1 N1 C22 -44.33(15)
C3 N2 C9 C15 133.45(19)
Pd1 N2 C9 C15 -10.8(2)
C3 N2 C9 C10 -49.0(3)
Pd1 N2 C9 C10 166.81(15)
N2 C9 C15 C14 177.92(18)
C10 C9 C15 C14 0.2(3)
N2 C9 C15 P2 -3.5(2)
C10 C9 C15 P2 178.84(15)
C20 P2 C15 C9 -105.45(15)
C16 P2 C15 C9 141.20(15)
Pd1 P2 C15 C9 13.52(15)
C20 P2 C15 C14 73.05(19)
C16 P2 C15 C14 -40.3(2)
Pd1 P2 C15 C14 -167.98(16)
C15 P2 C16 C18 -69.12(19)
C20 P2 C16 C18 176.32(17)
Pd1 P2 C16 C18 44.4(2)
C15 P2 C16 C17 164.18(16)
C20 P2 C16 C17 49.62(18)
Pd1 P2 C16 C17 -82.25(17)
C14 C12 C11 C10 0.4(3)
C13 C12 C11 C10 179.5(2)
C12 C11 C10 C9 1.0(3)
C15 C9 C10 C11 -1.3(3)
N2 C9 C10 C11 -178.91(18)
C9 N2 C3 C4 -14.5(3)
Pd1 N2 C3 C4 130.95(17)
C9 N2 C3 C2 165.46(18)
Pd1 N2 C3 C2 -49.1(2)
C7 C2 C3 N2 -174.65(18)
C1 C2 C3 N2 2.9(3)
C7 C2 C3 C4 5.3(3)
C1 C2 C3 C4 -177.09(18)
C22 N1 C1 C2 -178.08(19)
Pd1 N1 C1 C2 -0.5(3)
C7 C2 C1 N1 -157.1(2)
C3 C2 C1 N1 25.2(3)
C3 C2 C7 C6 -2.7(3)
C1 C2 C7 C6 179.52(19)
C2 C7 C6 C5 -1.3(3)
C2 C7 C6 C8 178.30(19)
C4 C5 C6 C7 2.5(3)
C4 C5 C6 C8 -177.11(19)
C6 C5 C4 C3 0.3(3)
N2 C3 C4 C5 175.73(18)
C2 C3 C4 C5 -4.2(3)
C11 C12 C14 C15 -1.5(3)
C13 C12 C14 C15 179.4(2)
C9 C15 C14 C12 1.2(3)
P2 C15 C14 C12 -177.25(16)
C1 N1 C22 C24 144.3(2)
Pd1 N1 C22 C24 -33.1(2)
C1 N1 C22 C23 -95.7(2)
Pd1 N1 C22 C23 86.81(19)
C1 N1 C22 C25 25.2(3)
Pd1 N1 C22 C25 -152.23(17)
C26A Cl3 C26 Cl2 50.7(3)
C26 Cl3 C26A Cl2 -50.7(3)
C26 Cl2 C26A Cl3 55.4(4)
